data_4034929
loop_
_publ_author_name
'Chang, Bingbing'
'Su, Yingpeng'
'Huang, Danfeng'
'Wang, Ke-Hu'
'Zhang, Weigang'
'Shi, Ya'
'Zhang, Xinghu'
'Hu, Yulai'

_publ_section_title
;
 Synthesis of Trifluoroethyl Pyrazolines via Trichloroisocyanuric Acid
 Promoted Cascade Cyclization/Trifluoromethylation of \b,\g-Unsaturated
 Hydrazones.
;
_journal_issue 8
_journal_name_full 'The Journal of organic chemistry'
_journal_page_first 4365
_journal_page_last 4374
_journal_paper_doi 10.1021/acs.joc.8b00009
_journal_volume 83
_journal_year 2018
_chemical_formula_moiety 'C20 H19 F3 N2 O2'
_chemical_formula_sum 'C20 H19 F3 N2 O2'
_chemical_formula_weight 376.37
_space_group_crystal_system triclinic
_space_group_IT_number 2
_space_group_name_Hall '-P 1'
_space_group_name_H-M_alt 'P -1'
_atom_sites_solution_hydrogens geom
_atom_sites_solution_primary direct
_atom_sites_solution_secondary difmap
_audit_creation_date 2017-10-31
_audit_creation_method
;
Olex2 1.2
(compiled 2017.03.28 svn.r3405 for OlexSys, GUI svn.r5337)
;
_cell_angle_alpha 67.583(9)
_cell_angle_beta 83.056(10)
_cell_angle_gamma 72.226(11)
_cell_formula_units_Z 2
_cell_length_a 7.8390(12)
_cell_length_b 10.1239(10)
_cell_length_c 13.0356(12)
_cell_measurement_reflns_used 1083
_cell_measurement_temperature 293.18(11)
_cell_measurement_theta_max 26.2520
_cell_measurement_theta_min 4.2110
_cell_volume 910.7(2)
_computing_cell_refinement
;
CrysAlisPro, Agilent Technologies,
Version 1.171.37.33 (release 27-03-2014 CrysAlis171 .NET)
(compiled Mar 27 2014,17:12:48)
;
_computing_data_collection
;
CrysAlisPro, Agilent Technologies,
Version 1.171.37.33 (release 27-03-2014 CrysAlis171 .NET)
(compiled Mar 27 2014,17:12:48)
;
_computing_data_reduction
;
CrysAlisPro, Agilent Technologies,
Version 1.171.37.33 (release 27-03-2014 CrysAlis171 .NET)
(compiled Mar 27 2014,17:12:48)
;
_computing_molecular_graphics 'Olex2 (Dolomanov et al., 2009)'
_computing_publication_material 'Olex2 (Dolomanov et al., 2009)'
_computing_structure_refinement 'ShelXL (Sheldrick, 2015)'
_computing_structure_solution 'ShelXS (Sheldrick, 2008)'
_diffrn_ambient_environment air
_diffrn_ambient_temperature 293.18(11)
_diffrn_detector 'CCD plate'
_diffrn_detector_area_resol_mean 16.0733
_diffrn_detector_type Eos
_diffrn_measured_fraction_theta_full 0.958
_diffrn_measured_fraction_theta_max 0.958
_diffrn_measurement_details
;
#__ type_ start__ end____ width___ exp.time_
  1 omega -102.00  -77.00   1.0000   14.0000
omega____ theta____ kappa____ phi______ frames
    -      -19.5055  178.0000   30.0000 25

#__ type_ start__ end____ width___ exp.time_
  2 omega   -1.00   25.00   1.0000   14.0000
omega____ theta____ kappa____ phi______ frames
    -      -19.5055  -99.0000  -30.0000 26

#__ type_ start__ end____ width___ exp.time_
  3 omega  -97.00  -70.00   1.0000   14.0000
omega____ theta____ kappa____ phi______ frames
    -      -19.5055  178.0000 -120.0000 27

#__ type_ start__ end____ width___ exp.time_
  4 omega  -48.00   44.00   1.0000   14.0000
omega____ theta____ kappa____ phi______ frames
    -       22.7867    0.0000    0.0000 92

#__ type_ start__ end____ width___ exp.time_
  5 omega   43.00  105.00   1.0000   14.0000
omega____ theta____ kappa____ phi______ frames
    -       22.7867 -178.0000 -150.0000 62

#__ type_ start__ end____ width___ exp.time_
  6 omega  -32.00    5.00   1.0000   14.0000
omega____ theta____ kappa____ phi______ frames
    -       22.7867   19.0000  -60.0000 37
;
_diffrn_measurement_device 'four-circle diffractometer'
_diffrn_measurement_device_type 'SuperNova, Dual, Cu at zero, Eos'
_diffrn_measurement_method '\w scans'
_diffrn_orient_matrix_UB_11 0.0329585000
_diffrn_orient_matrix_UB_12 -0.0543189000
_diffrn_orient_matrix_UB_13 0.0522114000
_diffrn_orient_matrix_UB_21 -0.0796611000
_diffrn_orient_matrix_UB_22 -0.0223927000
_diffrn_orient_matrix_UB_23 0.0093316000
_diffrn_orient_matrix_UB_31 0.0397604000
_diffrn_orient_matrix_UB_32 -0.0528323000
_diffrn_orient_matrix_UB_33 -0.0255338000
_diffrn_radiation_monochromator mirror
_diffrn_radiation_probe x-ray
_diffrn_radiation_type MoK\a
_diffrn_radiation_wavelength 0.71073
_diffrn_reflns_av_R_equivalents 0.0000
_diffrn_reflns_av_unetI/netI 0.0680
_diffrn_reflns_limit_h_max 8
_diffrn_reflns_limit_h_min -9
_diffrn_reflns_limit_k_max 12
_diffrn_reflns_limit_k_min -12
_diffrn_reflns_limit_l_max 16
_diffrn_reflns_limit_l_min -16
_diffrn_reflns_number 4863
_diffrn_reflns_theta_full 26.02
_diffrn_reflns_theta_max 26.02
_diffrn_reflns_theta_min 3.29
_diffrn_source 'SuperNova (Mo) X-ray Source'
_exptl_absorpt_coefficient_mu 0.110
_exptl_absorpt_correction_T_max 1.00000
_exptl_absorpt_correction_T_min 0.30310
_exptl_absorpt_correction_type multi-scan
_exptl_absorpt_process_details
;
CrysAlisPro, Agilent Technologies,
Version 1.171.37.33 (release 27-03-2014 CrysAlis171 .NET)
(compiled Mar 27 2014,17:12:48)
Empirical absorption correction using spherical harmonics,
 implemented in SCALE3 ABSPACK scaling algorithm.
;
_exptl_crystal_colour 'clear light colourless'
_exptl_crystal_colour_lustre clear
_exptl_crystal_colour_modifier light
_exptl_crystal_colour_primary colourless
_exptl_crystal_density_diffrn 1.373
_exptl_crystal_density_method 'not measured'
_exptl_crystal_description needle
_exptl_crystal_F_000 392
_exptl_crystal_size_max 0.23
_exptl_crystal_size_mid 0.15
_exptl_crystal_size_min 0.14
_refine_diff_density_max 0.337
_refine_diff_density_min -0.298
_refine_diff_density_rms 0.075
_refine_ls_extinction_method none
_refine_ls_goodness_of_fit_ref 0.884
_refine_ls_hydrogen_treatment constr
_refine_ls_matrix_type full
_refine_ls_number_parameters 246
_refine_ls_number_reflns 4863
_refine_ls_number_restraints 0
_refine_ls_restrained_S_all 0.884
_refine_ls_R_factor_all 0.1230
_refine_ls_R_factor_gt 0.0714
_refine_ls_shift/su_max 0.000
_refine_ls_shift/su_mean 0.000
_refine_ls_structure_factor_coef Fsqd
_refine_ls_weighting_details 'calc w=1/[\s^2^(Fo^2^)+(0.1237P)^2^+0.0000P] where P=(Fo^2^+2Fc^2^)/3'
_refine_ls_weighting_scheme calc
_refine_ls_wR_factor_gt 0.1848
_refine_ls_wR_factor_ref 0.2015
_reflns_number_gt 2476
_reflns_number_total 4863
_reflns_threshold_expression >2sigma(I)
_cod_data_source_file jo8b00009_si_002.cif
_cod_data_source_block changbb_1030_twin1_hklf4
_cod_original_cell_volume 910.68(19)
_cod_database_code 4034929
_chemical_oxdiff_formula 'C11 H10 N O'
_diffrn_oxdiff_twin_integration_method simultaneous
_olex2_refinement_description
;
1. Twinned data refinement
 Scales: 0.6662(16)
 0.3338(16)
2. Fixed Uiso
 At 1.2 times of:
  All C(H) groups, All C(H,H) groups
 At 1.5 times of:
  All C(H,H,H) groups
3.a Ternary CH refined with riding coordinates:
 C9(H9)
3.b Secondary CH2 refined with riding coordinates:
 C8(H8B,H8A), C10(H10A,H10B), C13(H13A,H13B)
3.c Aromatic/amide H refined with riding coordinates:
 C1(H1), C2(H2), C4(H4), C5(H5), C15(H15), C16(H16), C17(H17), C18(H18),
 C19(H19)
3.d Idealised Me refined as rotating group:
 C20(H20A,H20B,H20C)
;
_olex2_submission_special_instructions 'No special instructions were received'

loop_
_space_group_symop_id
_space_group_symop_operation_xyz
1 'x, y, z'
2 '-x, -y, -z'

loop_
_atom_site_label
_atom_site_type_symbol
_atom_site_fract_x
_atom_site_fract_y
_atom_site_fract_z
_atom_site_U_iso_or_equiv
_atom_site_adp_type
_atom_site_occupancy
_atom_site_calc_flag
_atom_site_refinement_flags_posn
F1 F 1.0998(4) 0.9035(2) -0.35220(15) 0.1207(11) Uani 1 d .
F2 F 1.0881(4) 1.1317(3) -0.41888(16) 0.1115(9) Uani 1 d .
F3 F 0.8529(4) 1.0683(3) -0.39270(16) 0.1131(9) Uani 1 d .
O1 O 0.6582(3) 1.06546(19) 0.05262(14) 0.0575(6) Uani 1 d .
O2 O 0.6457(3) 1.14863(18) -0.13444(14) 0.0523(6) Uani 1 d .
N1 N 0.9262(3) 0.8209(2) 0.04546(16) 0.0440(6) Uani 1 d .
N2 N 0.8550(3) 0.9422(2) -0.04769(16) 0.0440(6) Uani 1 d .
C1 C 1.0914(4) 0.5352(3) 0.2073(2) 0.0497(8) Uani 1 d .
H1 H 1.0013 0.6001 0.2326 0.060 Uiso 1 calc R
C2 C 1.1845(5) 0.4004(3) 0.2818(2) 0.0561(9) Uani 1 d .
H2 H 1.1547 0.3757 0.3568 0.067 Uiso 1 calc R
C3 C 1.3204(4) 0.3007(3) 0.2491(2) 0.0509(8) Uani 1 d .
C4 C 1.3592(4) 0.3395(3) 0.1365(2) 0.0533(8) Uani 1 d .
H4 H 1.4489 0.2740 0.1116 0.064 Uiso 1 calc R
C5 C 1.2657(4) 0.4749(3) 0.0608(2) 0.0502(8) Uani 1 d .
H5 H 1.2941 0.4987 -0.0143 0.060 Uiso 1 calc R
C6 C 1.1310(4) 0.5754(2) 0.0944(2) 0.0414(7) Uani 1 d .
C7 C 1.0341(4) 0.7185(3) 0.0146(2) 0.0414(7) Uani 1 d .
C8 C 1.0474(4) 0.7628(3) -0.1099(2) 0.0496(8) Uani 1 d .
H8B H 1.0148 0.6936 -0.1333 0.060 Uiso 1 calc R
H8A H 1.1678 0.7663 -0.1358 0.060 Uiso 1 calc R
C9 C 0.9143(4) 0.9173(2) -0.15334(19) 0.0435(7) Uani 1 d .
H9 H 0.8128 0.9128 -0.1878 0.052 Uiso 1 calc R
C10 C 0.9942(5) 1.0378(3) -0.2351(2) 0.0514(8) Uani 1 d .
H10A H 0.9185 1.1347 -0.2376 0.062 Uiso 1 calc R
H10B H 1.1114 1.0245 -0.2091 0.062 Uiso 1 calc R
C11 C 1.0117(6) 1.0336(3) -0.3473(2) 0.0628(9) Uani 1 d .
C12 C 0.7133(4) 1.0539(3) -0.0355(2) 0.0452(7) Uani 1 d .
C13 C 0.4931(4) 1.2720(3) -0.1334(2) 0.0508(8) Uani 1 d .
H13A H 0.5295 1.3388 -0.1092 0.061 Uiso 1 calc R
H13B H 0.4028 1.2355 -0.0822 0.061 Uiso 1 calc R
C14 C 0.4181(4) 1.3530(3) -0.2476(2) 0.0443(7) Uani 1 d .
C15 C 0.3751(5) 1.5051(3) -0.2943(2) 0.0609(9) Uani 1 d .
H15 H 0.3983 1.5578 -0.2553 0.073 Uiso 1 calc R
C16 C 0.2983(6) 1.5820(3) -0.3979(3) 0.0772(12) Uani 1 d .
H16 H 0.2692 1.6854 -0.4278 0.093 Uiso 1 calc R
C17 C 0.2651(6) 1.5061(4) -0.4561(3) 0.0774(11) Uani 1 d .
H17 H 0.2127 1.5573 -0.5259 0.093 Uiso 1 calc R
C18 C 0.3093(6) 1.3542(4) -0.4113(3) 0.0842(12) Uani 1 d .
H18 H 0.2894 1.3018 -0.4517 0.101 Uiso 1 calc R
C19 C 0.3832(5) 1.2775(3) -0.3066(3) 0.0689(10) Uani 1 d .
H19 H 0.4093 1.1743 -0.2761 0.083 Uiso 1 calc R
C20 C 1.4255(5) 0.1555(3) 0.3325(3) 0.0731(11) Uani 1 d .
H20A H 1.5156 0.1731 0.3653 0.110 Uiso 1 calc GR
H20B H 1.4817 0.0868 0.2958 0.110 Uiso 1 calc GR
H20C H 1.3461 0.1144 0.3893 0.110 Uiso 1 calc GR

loop_
_atom_site_aniso_label
_atom_site_aniso_U_11
_atom_site_aniso_U_22
_atom_site_aniso_U_33
_atom_site_aniso_U_23
_atom_site_aniso_U_13
_atom_site_aniso_U_12
F1 0.186(3) 0.0899(15) 0.0699(12) -0.0436(11) 0.0185(16) -0.0052(17)
F2 0.144(3) 0.1274(17) 0.0707(12) -0.0245(12) 0.0261(15) -0.0735(19)
F3 0.102(2) 0.165(2) 0.0647(12) -0.0145(12) -0.0289(14) -0.0514(19)
O1 0.0580(16) 0.0521(11) 0.0498(10) -0.0214(9) -0.0079(11) 0.0084(11)
O2 0.0470(14) 0.0464(10) 0.0525(11) -0.0174(9) -0.0088(10) 0.0046(10)
N1 0.0449(17) 0.0384(11) 0.0450(11) -0.0125(10) -0.0092(12) -0.0068(12)
N2 0.0473(17) 0.0358(11) 0.0430(11) -0.0138(9) -0.0106(12) -0.0005(11)
C1 0.044(2) 0.0462(15) 0.0531(15) -0.0205(12) -0.0068(15) 0.0009(14)
C2 0.061(2) 0.0554(17) 0.0476(14) -0.0167(13) -0.0075(16) -0.0106(17)
C3 0.046(2) 0.0409(14) 0.0629(17) -0.0163(13) -0.0181(16) -0.0050(15)
C4 0.043(2) 0.0414(15) 0.0710(18) -0.0246(14) -0.0068(17) 0.0026(14)
C5 0.051(2) 0.0458(15) 0.0537(15) -0.0210(13) -0.0003(16) -0.0093(15)
C6 0.0406(19) 0.0368(13) 0.0493(14) -0.0177(11) -0.0081(14) -0.0088(13)
C7 0.0394(19) 0.0370(13) 0.0501(14) -0.0192(12) -0.0079(14) -0.0068(13)
C8 0.052(2) 0.0478(15) 0.0485(14) -0.0233(12) -0.0025(15) -0.0045(15)
C9 0.045(2) 0.0422(14) 0.0433(13) -0.0174(11) -0.0076(14) -0.0066(14)
C10 0.054(2) 0.0488(15) 0.0512(15) -0.0186(13) -0.0044(15) -0.0122(15)
C11 0.069(3) 0.0613(19) 0.0530(17) -0.0146(15) -0.0045(19) -0.018(2)
C12 0.048(2) 0.0371(13) 0.0463(14) -0.0144(12) -0.0062(15) -0.0048(14)
C13 0.045(2) 0.0430(14) 0.0585(15) -0.0216(13) -0.0045(16) 0.0007(15)
C14 0.0316(18) 0.0439(14) 0.0548(15) -0.0193(12) -0.0074(14) -0.0028(13)
C15 0.066(3) 0.0482(16) 0.0648(18) -0.0179(14) -0.0142(18) -0.0086(17)
C16 0.091(3) 0.0487(17) 0.073(2) -0.0095(16) -0.014(2) -0.0046(19)
C17 0.082(3) 0.077(2) 0.0624(18) -0.0171(17) -0.028(2) -0.007(2)
C18 0.099(4) 0.084(2) 0.081(2) -0.039(2) -0.034(2) -0.017(2)
C19 0.084(3) 0.0524(17) 0.0745(19) -0.0244(15) -0.024(2) -0.0142(19)
C20 0.073(3) 0.0513(17) 0.082(2) -0.0130(15) -0.029(2) -0.0038(19)

loop_
_atom_type_symbol
_atom_type_description
_atom_type_scat_dispersion_real
_atom_type_scat_dispersion_imag
_atom_type_scat_source
C C 0.0033 0.0016 'International Tables Vol C Tables 4.2.6.8 and 6.1.1.4'
H H 0.0000 0.0000 'International Tables Vol C Tables 4.2.6.8 and 6.1.1.4'
F F 0.0171 0.0103 'International Tables Vol C Tables 4.2.6.8 and 6.1.1.4'
N N 0.0061 0.0033 'International Tables Vol C Tables 4.2.6.8 and 6.1.1.4'
O O 0.0106 0.0060 'International Tables Vol C Tables 4.2.6.8 and 6.1.1.4'

loop_
_geom_angle_atom_site_label_1
_geom_angle_atom_site_label_2
_geom_angle_atom_site_label_3
_geom_angle
C12 O2 C13 115.8(2)
C7 N1 N2 108.68(19)
N1 N2 C9 113.44(19)
C12 N2 N1 118.9(2)
C12 N2 C9 125.8(2)
C2 C1 H1 119.7
C2 C1 C6 120.6(2)
C6 C1 H1 119.7
C1 C2 H2 119.0
C1 C2 C3 122.1(3)
C3 C2 H2 119.0
C2 C3 C4 117.5(2)
C2 C3 C20 121.4(3)
C4 C3 C20 121.1(3)
C3 C4 H4 119.6
C5 C4 C3 120.8(2)
C5 C4 H4 119.6
C4 C5 H5 119.3
C6 C5 C4 121.4(2)
C6 C5 H5 119.3
C1 C6 C7 121.2(2)
C5 C6 C1 117.6(2)
C5 C6 C7 121.3(2)
N1 C7 C6 121.9(2)
N1 C7 C8 113.1(2)
C6 C7 C8 125.0(2)
C7 C8 H8B 111.0
C7 C8 H8A 111.0
C7 C8 C9 103.84(18)
H8B C8 H8A 109.0
C9 C8 H8B 111.0
C9 C8 H8A 111.0
N2 C9 C8 100.73(18)
N2 C9 H9 109.6
N2 C9 C10 112.59(19)
C8 C9 H9 109.6
C8 C9 C10 114.4(2)
C10 C9 H9 109.6
C9 C10 H10A 109.2
C9 C10 H10B 109.2
H10A C10 H10B 107.9
C11 C10 C9 112.1(2)
C11 C10 H10A 109.2
C11 C10 H10B 109.2
F1 C11 F2 107.0(3)
F1 C11 F3 105.3(3)
F1 C11 C10 114.3(3)
F2 C11 F3 103.5(3)
F2 C11 C10 113.8(3)
F3 C11 C10 112.1(3)
O1 C12 O2 125.1(2)
O1 C12 N2 124.8(2)
O2 C12 N2 110.1(2)
O2 C13 H13A 109.9
O2 C13 H13B 109.9
O2 C13 C14 108.8(2)
H13A C13 H13B 108.3
C14 C13 H13A 109.9
C14 C13 H13B 109.9
C15 C14 C13 120.9(2)
C15 C14 C19 118.2(3)
C19 C14 C13 120.8(2)
C14 C15 H15 119.2
C14 C15 C16 121.6(3)
C16 C15 H15 119.2
C15 C16 H16 120.1
C17 C16 C15 119.8(3)
C17 C16 H16 120.1
C16 C17 H17 120.3
C16 C17 C18 119.4(3)
C18 C17 H17 120.3
C17 C18 H18 119.7
C17 C18 C19 120.7(3)
C19 C18 H18 119.7
C14 C19 C18 120.3(3)
C14 C19 H19 119.8
C18 C19 H19 119.8
C3 C20 H20A 109.5
C3 C20 H20B 109.5
C3 C20 H20C 109.5
H20A C20 H20B 109.5
H20A C20 H20C 109.5
H20B C20 H20C 109.5

loop_
_geom_bond_atom_site_label_1
_geom_bond_atom_site_label_2
_geom_bond_distance
F1 C11 1.309(3)
F2 C11 1.318(4)
F3 C11 1.333(4)
O1 C12 1.212(3)
O2 C12 1.333(3)
O2 C13 1.445(3)
N1 N2 1.379(3)
N1 C7 1.286(3)
N2 C9 1.488(3)
N2 C12 1.366(3)
C1 H1 0.9300
C1 C2 1.375(4)
C1 C6 1.392(4)
C2 H2 0.9300
C2 C3 1.378(4)
C3 C4 1.387(4)
C3 C20 1.510(4)
C4 H4 0.9300
C4 C5 1.385(4)
C5 H5 0.9300
C5 C6 1.384(4)
C6 C7 1.459(4)
C7 C8 1.509(3)
C8 H8B 0.9700
C8 H8A 0.9700
C8 C9 1.526(3)
C9 H9 0.9800
C9 C10 1.527(4)
C10 H10A 0.9700
C10 H10B 0.9700
C10 C11 1.468(4)
C13 H13A 0.9700
C13 H13B 0.9700
C13 C14 1.489(4)
C14 C15 1.369(4)
C14 C19 1.371(4)
C15 H15 0.9300
C15 C16 1.378(4)
C16 H16 0.9300
C16 C17 1.360(4)
C17 H17 0.9300
C17 C18 1.366(5)
C18 H18 0.9300
C18 C19 1.382(4)
C19 H19 0.9300
C20 H20A 0.9600
C20 H20B 0.9600
C20 H20C 0.9600

loop_
_geom_torsion_atom_site_label_1
_geom_torsion_atom_site_label_2
_geom_torsion_atom_site_label_3
_geom_torsion_atom_site_label_4
_geom_torsion
O2 C13 C14 C15 -133.5(3)
O2 C13 C14 C19 49.3(4)
N1 N2 C9 C8 -4.4(3)
N1 N2 C9 C10 -126.6(3)
N1 N2 C12 O1 10.3(4)
N1 N2 C12 O2 -170.2(2)
N1 C7 C8 C9 -2.7(3)
N2 N1 C7 C6 -179.9(3)
N2 N1 C7 C8 -0.1(3)
N2 C9 C10 C11 -166.1(3)
C1 C2 C3 C4 -1.2(5)
C1 C2 C3 C20 177.8(3)
C1 C6 C7 N1 9.5(4)
C1 C6 C7 C8 -170.4(3)
C2 C1 C6 C5 0.3(4)
C2 C1 C6 C7 -179.6(3)
C2 C3 C4 C5 1.0(4)
C3 C4 C5 C6 -0.1(5)
C4 C5 C6 C1 -0.5(4)
C4 C5 C6 C7 179.3(3)
C5 C6 C7 N1 -170.4(3)
C5 C6 C7 C8 9.7(4)
C6 C1 C2 C3 0.6(5)
C6 C7 C8 C9 177.2(3)
C7 N1 N2 C9 3.0(3)
C7 N1 N2 C12 168.4(2)
C7 C8 C9 N2 3.9(3)
C7 C8 C9 C10 124.9(2)
C8 C9 C10 C11 79.7(3)
C9 N2 C12 O1 173.7(3)
C9 N2 C12 O2 -6.8(4)
C9 C10 C11 F1 -53.7(4)
C9 C10 C11 F2 -177.0(3)
C9 C10 C11 F3 66.1(3)
C12 O2 C13 C14 -171.6(2)
C12 N2 C9 C8 -168.6(3)
C12 N2 C9 C10 69.2(4)
C13 O2 C12 O1 -1.0(4)
C13 O2 C12 N2 179.4(2)
C13 C14 C15 C16 -177.1(3)
C13 C14 C19 C18 178.3(3)
C14 C15 C16 C17 -0.6(6)
C15 C14 C19 C18 1.1(5)
C15 C16 C17 C18 -0.3(6)
C16 C17 C18 C19 1.5(7)
C17 C18 C19 C14 -2.0(6)
C19 C14 C15 C16 0.2(5)
C20 C3 C4 C5 -178.1(3)

loop_
_diffrn_oxdiff_twin_id
_diffrn_oxdiff_twin_ratio
_diffrn_oxdiff_twin_reflns_isolated
_diffrn_oxdiff_twin_reflns_overlapped
1 0.6111 3428 930
2 0.3889 3430 930

loop_
_twin_individual_id
_twin_individual_mass_fraction_refined
1 0.6662(16)
2 0.3338(16)
